data_2239421
loop_
_publ_author_name
'Knight, Kyle S.'
'Smith, Cole T.'
'Waddell, Thomas G.'
'Noll, Bruce'

_publ_section_title
;
 Santal monohydrate, an isoflavone isolated from <i>Wyethia mollis</i>
;
_journal_coeditor_code CV5443
_journal_issue 3
_journal_name_full 'Acta Crystallographica Section E'
_journal_page_first o267
_journal_paper_doi 10.1107/S1600536814002670
_journal_volume 70
_journal_year 2014
_chemical_formula_iupac 'C16 H12 O6, H2 O'
_chemical_formula_moiety 'C16 H12 O6, H2 O'
_chemical_formula_sum 'C16 H14 O7'
_chemical_formula_weight 318.2745
_chemical_name_common
;
Santal monohydrate
;
_chemical_name_systematic
;
3-(3,4-Dihydroxyphenyl)-5-hydroxy-7-methoxy-4<i>H</i>-chromen-4-one
monohydrate
;
_space_group_crystal_system orthorhombic
_space_group_IT_number 29
_space_group_name_Hall 'P 2c -2ac'
_space_group_name_H-M_alt 'P c a 21'
_symmetry_space_group_name_Hall 'P 2c -2ac'
_symmetry_space_group_name_H-M 'P c a 21'
_cell_angle_alpha 90
_cell_angle_beta 90
_cell_angle_gamma 90
_cell_formula_units_Z 4
_cell_length_a 16.494(3)
_cell_length_b 13.082(3)
_cell_length_c 6.6008(12)
_cell_measurement_reflns_used 2745
_cell_measurement_temperature 200(2)
_cell_measurement_theta_max 24.7476
_cell_measurement_theta_min 2.4696
_cell_volume 1424.3(5)
_computing_cell_refinement 'SAINT (Bruker, 2009)'
_computing_data_collection 'APEX2 (Bruker, 2009)'
_computing_data_reduction 'SAINT (Bruker, 2009)'
_computing_molecular_graphics 'OLEX2 (Dolomanov <i>et al.</i>, 2009)'
_computing_publication_material 'OLEX2 (Dolomanov <i>et al.</i>, 2009)'
_computing_structure_refinement 'SHELXS97 (Sheldrick, 2008)'
_computing_structure_solution 'SHELXS97 (Sheldrick, 2008)'
_diffrn_ambient_temperature 200(2)
_diffrn_measured_fraction_theta_full 0.981
_diffrn_measured_fraction_theta_max 0.999
_diffrn_measurement_device_type 'Bruker APEXII CCD'
_diffrn_measurement_method '\f and \w scans'
_diffrn_radiation_monochromator graphite
_diffrn_radiation_type MoK\a
_diffrn_radiation_wavelength 0.71073
_diffrn_reflns_av_R_equivalents 0.0596
_diffrn_reflns_limit_h_max 19
_diffrn_reflns_limit_h_min -18
_diffrn_reflns_limit_k_max 15
_diffrn_reflns_limit_k_min -14
_diffrn_reflns_limit_l_max 7
_diffrn_reflns_limit_l_min -7
_diffrn_reflns_number 8545
_diffrn_reflns_theta_full 25.242
_diffrn_reflns_theta_max 25.043
_diffrn_reflns_theta_min 2.470
_diffrn_standards_number 0
_exptl_absorpt_coefficient_mu 0.118
_exptl_absorpt_correction_T_max 0.9578
_exptl_absorpt_correction_T_min 0.5177
_exptl_absorpt_correction_type multi-scan
_exptl_absorpt_process_details '(SADABS; Sheldrick, 2004)'
_exptl_crystal_colour yellow
_exptl_crystal_density_diffrn 1.484
_exptl_crystal_description prism
_exptl_crystal_F_000 664
_exptl_crystal_size_max 0.46
_exptl_crystal_size_mid 0.41
_exptl_crystal_size_min 0.4
_refine_diff_density_max 0.136
_refine_diff_density_min -0.180
_refine_ls_extinction_method none
_refine_ls_goodness_of_fit_ref 0.852
_refine_ls_hydrogen_treatment mixed
_refine_ls_matrix_type full
_refine_ls_number_parameters 221
_refine_ls_number_reflns 2478
_refine_ls_number_restraints 3
_refine_ls_restrained_S_all 0.852
_refine_ls_R_factor_all 0.0567
_refine_ls_R_factor_gt 0.0394
_refine_ls_shift/su_max 0.000
_refine_ls_shift/su_mean 0.000
_refine_ls_structure_factor_coef Fsqd
_refine_ls_weighting_details 'w=1/[\s^2^(Fo^2^)+(0.0829P)^2^] where P=(Fo^2^+2Fc^2^)/3'
_refine_ls_weighting_scheme calc
_refine_ls_wR_factor_gt 0.0980
_refine_ls_wR_factor_ref 0.1097
_reflns_number_gt 2002
_reflns_number_total 2478
_reflns_threshold_expression I>2\s(I)
_cod_data_source_file cv5443sup1.cif
_cod_data_source_block I
_cod_database_code 2239421
_cod_database_fobs_code 2239421

loop_
_space_group_symop_operation_xyz
'x, y, z'
'-x, -y, z+1/2'
'-x+1/2, y, z+1/2'
'x+1/2, -y, z'

loop_
_atom_site_type_symbol
_atom_site_label
_atom_site_fract_x
_atom_site_fract_y
_atom_site_fract_z
_atom_site_U_iso_or_equiv
_atom_site_adp_type
_atom_site_calc_flag
_atom_site_occupancy
O O1 0.00097(18) 0.5170(2) 0.8482(5) 0.0495(7) Uani d 1
H H1 -0.0315 0.4972 0.9380 0.074 Uiso calc 1
O O2 0.05990(13) 1.09967(17) 1.0156(4) 0.0349(6) Uani d 1
O O3 0.25286(16) 1.36978(18) 1.0531(5) 0.0496(7) Uani d 1
O O4 0.10095(17) 0.6010(2) 0.5878(4) 0.0519(8) Uani d 1
H H4 0.1343 0.6336 0.5166 0.078 Uiso calc 1
O O5 0.24167(15) 0.88921(18) 0.9502(4) 0.0410(6) Uani d 1
O O6 0.34600(14) 1.0348(2) 0.9842(4) 0.0387(6) Uani d 1
C C1 0.0235(2) 0.6152(3) 0.8869(6) 0.0359(8) Uani d 1
C C2 -0.0036(2) 0.6707(3) 1.0506(6) 0.0391(8) Uani d 1
H H2 -0.0399 0.6403 1.1448 0.047 Uiso calc 1
C C3 0.0222(2) 0.7715(3) 1.0786(5) 0.0380(8) Uani d 1
H H3 0.0036 0.8090 1.1928 0.046 Uiso calc 1
C C4 0.0746(2) 0.8173(2) 0.9417(5) 0.0316(7) Uani d 1
C C5 0.1003(2) 0.9250(2) 0.9674(5) 0.0306(7) Uani d 1
C C6 0.0442(2) 0.9991(3) 0.9915(5) 0.0335(7) Uani d 1
H H6A -0.0111 0.9788 0.9914 0.040 Uiso calc 1
C C7 0.13907(18) 1.1317(2) 1.0132(4) 0.0282(7) Uani d 1
C C8 0.1518(2) 1.2363(3) 1.0322(5) 0.0339(7) Uani d 1
H H8 0.1077 1.2826 1.0432 0.041 Uiso calc 1
C C9 0.2307(2) 1.2700(3) 1.0344(5) 0.0343(8) Uani d 1
C C10 0.1904(3) 1.4455(3) 1.0619(9) 0.0680(14) Uani d 1
H H10A 0.1572 1.4416 0.9390 0.102 Uiso calc 1
H H10B 0.2150 1.5135 1.0718 0.102 Uiso calc 1
H H10C 0.1562 1.4332 1.1808 0.102 Uiso calc 1
C C11 0.1018(2) 0.7603(3) 0.7752(5) 0.0342(8) Uani d 1
H H11 0.1380 0.7905 0.6808 0.041 Uiso calc 1
C C12 0.0764(2) 0.6607(3) 0.7470(5) 0.0356(8) Uani d 1
C C13 0.18522(19) 0.9544(2) 0.9687(4) 0.0284(7) Uani d 1
C C14 0.20191(18) 1.0609(2) 0.9938(4) 0.0271(7) Uani d 1
C C15 0.29629(19) 1.2025(3) 1.0181(5) 0.0350(8) Uani d 1
H H15 0.3503 1.2278 1.0207 0.042 Uiso calc 1
C C16 0.28220(19) 1.1001(2) 0.9983(5) 0.0297(7) Uani d 1
O O1S 0.1966(2) 0.6972(2) 0.3142(5) 0.0571(8) Uani d 1
H H1SA 0.225(3) 0.755(3) 0.345(9) 0.086 Uiso d 1
H H1SB 0.162(3) 0.711(4) 0.214(7) 0.086 Uiso d 1
H H6 0.323(2) 0.975(3) 0.975(6) 0.044(12) Uiso d 1

loop_
_atom_site_aniso_label
_atom_site_aniso_U_11
_atom_site_aniso_U_22
_atom_site_aniso_U_33
_atom_site_aniso_U_12
_atom_site_aniso_U_13
_atom_site_aniso_U_23
O1 0.0547(17) 0.0299(15) 0.0639(18) -0.0135(12) 0.0080(13) -0.0013(13)
O2 0.0262(12) 0.0265(12) 0.0520(13) 0.0019(10) 0.0011(11) -0.0010(11)
O3 0.0511(16) 0.0283(14) 0.0694(18) -0.0072(13) -0.0025(14) -0.0057(13)
O4 0.0612(19) 0.0411(17) 0.0534(16) -0.0198(13) 0.0149(13) -0.0138(12)
O5 0.0322(13) 0.0305(14) 0.0602(16) 0.0054(11) -0.0029(10) -0.0060(12)
O6 0.0266(12) 0.0382(15) 0.0513(15) 0.0031(11) -0.0018(11) -0.0011(11)
C1 0.0334(19) 0.0228(19) 0.051(2) -0.0029(14) -0.0024(15) 0.0019(15)
C2 0.0356(19) 0.031(2) 0.050(2) -0.0014(14) 0.0092(15) 0.0066(16)
C3 0.039(2) 0.034(2) 0.0418(19) 0.0042(15) 0.0063(15) 0.0018(15)
C4 0.0251(16) 0.0293(18) 0.0404(16) -0.0022(14) -0.0030(13) 0.0021(13)
C5 0.0332(18) 0.0258(18) 0.0329(17) -0.0015(13) -0.0004(12) 0.0011(12)
C6 0.0295(17) 0.0310(19) 0.0401(17) -0.0025(13) 0.0017(13) 0.0006(14)
C7 0.0262(16) 0.0308(18) 0.0276(14) 0.0018(13) -0.0005(13) -0.0005(13)
C8 0.0345(18) 0.0284(18) 0.0387(17) 0.0032(13) -0.0001(15) -0.0023(14)
C9 0.041(2) 0.0302(18) 0.0320(17) -0.0054(14) -0.0017(15) -0.0026(14)
C10 0.063(3) 0.027(2) 0.114(4) 0.0008(19) -0.009(3) -0.012(2)
C11 0.0331(18) 0.0303(19) 0.0392(19) -0.0076(14) 0.0003(13) 0.0005(13)
C12 0.0366(19) 0.032(2) 0.0381(18) -0.0019(15) 0.0003(14) -0.0045(14)
C13 0.0280(16) 0.0305(18) 0.0268(15) 0.0021(14) -0.0009(12) -0.0016(12)
C14 0.0259(16) 0.0297(18) 0.0256(15) 0.0010(13) -0.0004(12) 0.0011(12)
C15 0.0299(17) 0.040(2) 0.0350(16) -0.0056(14) -0.0031(14) 0.0012(15)
C16 0.0272(16) 0.0359(18) 0.0262(15) 0.0020(14) -0.0018(12) -0.0002(13)
O1S 0.065(2) 0.0485(18) 0.0582(17) -0.0161(14) 0.0047(15) -0.0012(14)

loop_
_atom_type_symbol
_atom_type_description
_atom_type_scat_dispersion_real
_atom_type_scat_dispersion_imag
_atom_type_scat_source
C C 0.0033 0.0016 'International Tables Vol C Tables 4.2.6.8 and 6.1.1.4'
H H 0.0000 0.0000 'International Tables Vol C Tables 4.2.6.8 and 6.1.1.4'
O O 0.0106 0.0060 'International Tables Vol C Tables 4.2.6.8 and 6.1.1.4'

loop_
_geom_angle_atom_site_label_1
_geom_angle_atom_site_label_2
_geom_angle_atom_site_label_3
_geom_angle
C1 O1 H1 109.5
C6 O2 C7 118.6(2)
C9 O3 C10 118.3(3)
C12 O4 H4 109.5
C16 O6 H6 104(3)
O1 C1 C2 123.7(3)
O1 C1 C12 116.5(3)
C2 C1 C12 119.7(3)
C1 C2 H2 119.9
C1 C2 C3 120.2(3)
C3 C2 H2 119.9
C2 C3 H3 119.6
C4 C3 C2 120.8(3)
C4 C3 H3 119.6
C3 C4 C5 121.0(3)
C3 C4 C11 118.7(3)
C11 C4 C5 120.3(3)
C6 C5 C4 120.1(3)
C6 C5 C13 118.0(3)
C13 C5 C4 121.9(3)
O2 C6 H6A 117.2
C5 C6 O2 125.6(3)
C5 C6 H6A 117.2
O2 C7 C8 116.3(3)
O2 C7 C14 120.4(3)
C8 C7 C14 123.3(3)
C7 C8 H8 121.3
C9 C8 C7 117.4(3)
C9 C8 H8 121.3
O3 C9 C8 124.3(3)
O3 C9 C15 113.8(3)
C8 C9 C15 121.9(3)
O3 C10 H10A 109.5
O3 C10 H10B 109.5
O3 C10 H10C 109.5
H10A C10 H10B 109.5
H10A C10 H10C 109.5
H10B C10 H10C 109.5
C4 C11 H11 119.6
C12 C11 C4 120.7(3)
C12 C11 H11 119.6
O4 C12 C1 116.6(3)
O4 C12 C11 123.5(3)
C11 C12 C1 120.0(3)
O5 C13 C5 122.0(3)
O5 C13 C14 121.6(3)
C14 C13 C5 116.4(3)
C7 C14 C13 120.9(3)
C7 C14 C16 116.8(3)
C16 C14 C13 122.3(3)
C9 C15 H15 120.2
C16 C15 C9 119.6(3)
C16 C15 H15 120.2
O6 C16 C14 119.6(3)
O6 C16 C15 119.4(3)
C15 C16 C14 121.0(3)
H1SA O1S H1SB 108(5)

loop_
_geom_bond_atom_site_label_1
_geom_bond_atom_site_label_2
_geom_bond_distance
O1 H1 0.8400
O1 C1 1.362(4)
O2 C6 1.351(4)
O2 C7 1.371(4)
O3 C9 1.361(4)
O3 C10 1.430(5)
O4 H4 0.8400
O4 C12 1.370(4)
O5 C13 1.268(4)
O6 C16 1.359(4)
O6 H6 0.87(4)
C1 C2 1.376(5)
C1 C12 1.402(5)
C2 H2 0.9500
C2 C3 1.398(5)
C3 H3 0.9500
C3 C4 1.387(5)
C4 C5 1.480(4)
C4 C11 1.402(5)
C5 C6 1.350(5)
C5 C13 1.453(5)
C6 H6A 0.9500
C7 C8 1.390(4)
C7 C14 1.396(4)
C8 H8 0.9500
C8 C9 1.374(5)
C9 C15 1.401(5)
C10 H10A 0.9800
C10 H10B 0.9800
C10 H10C 0.9800
C11 H11 0.9500
C11 C12 1.382(5)
C13 C14 1.430(4)
C14 C16 1.420(4)
C15 H15 0.9500
C15 C16 1.366(5)
O1S H1SA 0.91(3)
O1S H1SB 0.89(3)

loop_
_geom_hbond_atom_site_label_D
_geom_hbond_atom_site_label_H
_geom_hbond_atom_site_label_A
_geom_hbond_site_symmetry_A
_geom_hbond_distance_DH
_geom_hbond_distance_HA
_geom_hbond_distance_DA
_geom_hbond_angle_DHA
O1 H1 O4 2_565 0.84 1.98 2.777(4) 156.8
O4 H4 O1S . 0.84 1.88 2.708(4) 168.7
O1S H1SA O5 3_554 0.91(3) 1.97(3) 2.855(4) 164(5)
O6 H6 O5 . 0.87(4) 1.76(4) 2.577(4) 155(4)

loop_
_geom_torsion_atom_site_label_1
_geom_torsion_atom_site_label_2
_geom_torsion_atom_site_label_3
_geom_torsion_atom_site_label_4
_geom_torsion
O1 C1 C2 C3 -179.6(3)
O1 C1 C12 O4 -1.0(5)
O1 C1 C12 C11 179.7(3)
O2 C7 C8 C9 178.7(3)
O2 C7 C14 C13 2.3(4)
O2 C7 C14 C16 -178.3(3)
O3 C9 C15 C16 -179.9(3)
O5 C13 C14 C7 179.8(3)
O5 C13 C14 C16 0.4(4)
C1 C2 C3 C4 0.6(5)
C2 C1 C12 O4 180.0(3)
C2 C1 C12 C11 0.7(5)
C2 C3 C4 C5 178.3(3)
C2 C3 C4 C11 -0.5(5)
C3 C4 C5 C6 -52.6(5)
C3 C4 C5 C13 127.1(3)
C3 C4 C11 C12 0.5(5)
C4 C5 C6 O2 -179.8(3)
C4 C5 C13 O5 -0.8(4)
C4 C5 C13 C14 179.7(3)
C4 C11 C12 O4 -179.8(3)
C4 C11 C12 C1 -0.6(5)
C5 C4 C11 C12 -178.3(3)
C5 C13 C14 C7 -0.8(4)
C5 C13 C14 C16 179.9(3)
C6 O2 C7 C8 178.0(3)
C6 O2 C7 C14 -2.4(4)
C6 C5 C13 O5 178.9(3)
C6 C5 C13 C14 -0.6(4)
C7 O2 C6 C5 1.0(5)
C7 C8 C9 O3 -179.6(3)
C7 C8 C9 C15 0.1(5)
C7 C14 C16 O6 178.7(3)
C7 C14 C16 C15 -0.8(4)
C8 C7 C14 C13 -178.1(3)
C8 C7 C14 C16 1.3(4)
C8 C9 C15 C16 0.3(5)
C9 C15 C16 O6 -179.5(3)
C9 C15 C16 C14 0.1(5)
C10 O3 C9 C8 -3.0(6)
C10 O3 C9 C15 177.3(4)
C11 C4 C5 C6 126.2(4)
C11 C4 C5 C13 -54.1(5)
C12 C1 C2 C3 -0.7(5)
C13 C5 C6 O2 0.5(5)
C13 C14 C16 O6 -1.9(4)
C13 C14 C16 C15 178.6(3)
C14 C7 C8 C9 -0.9(5)
